data_1559048
loop_
_publ_author_name
'Luong, Lucy M. C.'
'Lowe, Christopher D.'
'Adams, Alexandria V.'
'Moshayedi, Venoos'
'Olmstead, Marilyn M.'
'Balch, Alan L.'

_publ_section_title
;
 Seeing Luminescence Appear as Crystals Crumble. Isolation and Subsequent
 Self-Association of Individual [(C6H11NC)2Au]+&#x00A0;Ions in Crystals.
;
_journal_name_full 'Chemical Science'
_journal_paper_doi 10.1039/D0SC03299A
_journal_year 2020
_chemical_formula_moiety 'C32 H12 B F24, C14 H22 Au N2'
_chemical_formula_sum 'C46 H34 Au B F24 N2'
_chemical_formula_weight 1278.53
_chemical_melting_point 396.6(15)
_chemical_name_common '[(C6H11NC)2Au]BArF24'
_space_group_crystal_system monoclinic
_space_group_IT_number 15
_space_group_name_Hall '-C 2yc'
_space_group_name_H-M_alt 'C 1 2/c 1'
_atom_sites_solution_hydrogens geom
_atom_sites_solution_primary dual
_atom_sites_solution_secondary difmap
_audit_creation_method SHELXL-2018/3
_audit_update_record
;
2020-06-13 deposited with the CCDC.	2020-09-10 downloaded from the CCDC.
;
_cell_angle_alpha 90
_cell_angle_beta 114.129(2)
_cell_angle_gamma 90
_cell_formula_units_Z 4
_cell_length_a 23.708(3)
_cell_length_b 9.1838(10)
_cell_length_c 23.643(3)
_cell_measurement_reflns_used 18642
_cell_measurement_temperature 90(2)
_cell_measurement_theta_max 30.513
_cell_measurement_theta_min 2.0415
_cell_volume 4698.0(10)
_computing_cell_refinement 'SAINT (8.34a) (Bruker, 2013)'
_computing_data_collection 'Apex2 (2013.10-2) (Bruker, 2013)'
_computing_data_reduction 'SAINT (8.34a) (Bruker, 2013)'
_computing_structure_refinement 'SHELXL-2018/3 (Sheldrick, 2018)'
_computing_structure_solution 'SHELXT 2014/5 (Sheldrick, 2014)'
_diffrn_ambient_temperature 90(2)
_diffrn_detector_area_resol_mean 8.3
_diffrn_measured_fraction_theta_full 1.000
_diffrn_measured_fraction_theta_max 0.999
_diffrn_measurement_device_type 'Bruker APEX-II CCD'
_diffrn_measurement_method '\w scans'
_diffrn_radiation_type MoK\a
_diffrn_radiation_wavelength 0.71073
_diffrn_reflns_av_R_equivalents 0.0220
_diffrn_reflns_av_unetI/netI 0.0161
_diffrn_reflns_Laue_measured_fraction_full 1.000
_diffrn_reflns_Laue_measured_fraction_max 0.999
_diffrn_reflns_limit_h_max 33
_diffrn_reflns_limit_h_min -33
_diffrn_reflns_limit_k_max 13
_diffrn_reflns_limit_k_min -13
_diffrn_reflns_limit_l_max 33
_diffrn_reflns_limit_l_min -33
_diffrn_reflns_number 37006
_diffrn_reflns_point_group_measured_fraction_full 1.000
_diffrn_reflns_point_group_measured_fraction_max 0.999
_diffrn_reflns_theta_full 25.242
_diffrn_reflns_theta_max 30.625
_diffrn_reflns_theta_min 1.882
_diffrn_source 'fine-focus sealed tube'
_exptl_absorpt_coefficient_mu 3.264
_exptl_absorpt_correction_T_max 0.75582
_exptl_absorpt_correction_T_min 0.66028
_exptl_absorpt_correction_type multi-scan
_exptl_absorpt_process_details 'SADABS (Sheldrick,2016)'
_exptl_crystal_colour colorless
_exptl_crystal_density_diffrn 1.808
_exptl_crystal_description block
_exptl_crystal_F_000 2496
_exptl_crystal_recrystallization_method 'Re-crystallisation from solvent: methanol'
_exptl_crystal_size_max 0.401
_exptl_crystal_size_mid 0.292
_exptl_crystal_size_min 0.270
_refine_diff_density_max 0.759
_refine_diff_density_min -0.467
_refine_diff_density_rms 0.067
_refine_ls_extinction_method none
_refine_ls_goodness_of_fit_ref 1.029
_refine_ls_hydrogen_treatment constr
_refine_ls_matrix_type full
_refine_ls_number_parameters 336
_refine_ls_number_reflns 7232
_refine_ls_number_restraints 0
_refine_ls_restrained_S_all 1.029
_refine_ls_R_factor_all 0.0252
_refine_ls_R_factor_gt 0.0192
_refine_ls_shift/su_max 0.001
_refine_ls_shift/su_mean 0.000
_refine_ls_structure_factor_coef Fsqd
_refine_ls_weighting_details 'w=1/[\s^2^(Fo^2^)+(0.0219P)^2^+5.7696P] where P=(Fo^2^+2Fc^2^)/3'
_refine_ls_weighting_scheme calc
_refine_ls_wR_factor_gt 0.0449
_refine_ls_wR_factor_ref 0.0469
_reflns_Friedel_coverage 0.000
_reflns_number_gt 6223
_reflns_number_total 7232
_reflns_threshold_expression 'I > 2\s(I)'
_cod_data_source_file d0sc03299a2.cif
_cod_data_source_block ll105
_cod_depositor_comments
;
The following automatic conversions were performed:

data item '_chemical_melting_point' value '122-125 \%C' was changed
to '396.6(15)' -- it was converted from degrees Celsius (C) to
kelvins (K), the average value was taken and precision was estimated.

Automatic conversion script
Id: cif_fix_values 7556 2019-12-06 15:28:31Z antanas 
;
_cod_original_cell_volume 4698.0(9)
_cod_original_sg_symbol_H-M 'C 2/c'
_cod_database_code 1559048
_shelx_shelxl_version_number 2018/3
_shelx_space_group_comment
;
The symmetry employed for this shelxl refinement is uniquely defined
by the following loop, which should always be used as a source of
symmetry information in preference to the above space-group names.
They are only intended as comments.
;
_shelx_estimated_absorpt_t_min 0.354
_shelx_estimated_absorpt_t_max 0.473

loop_
_space_group_symop_operation_xyz
'x, y, z'
'-x, y, -z+1/2'
'x+1/2, y+1/2, z'
'-x+1/2, y+1/2, -z+1/2'
'-x, -y, -z'
'x, -y, z-1/2'
'-x+1/2, -y+1/2, -z'
'x+1/2, -y+1/2, z-1/2'

loop_
_atom_site_label
_atom_site_type_symbol
_atom_site_fract_x
_atom_site_fract_y
_atom_site_fract_z
_atom_site_U_iso_or_equiv
_atom_site_adp_type
_atom_site_occupancy
_atom_site_site_symmetry_order
_atom_site_calc_flag
_atom_site_refinement_flags_posn
_atom_site_refinement_flags_adp
_atom_site_refinement_flags_occupancy
_atom_site_disorder_assembly
_atom_site_disorder_group
Au1 Au 0.500000 0.500000 0.500000 0.02090(3) Uani 1 2 d S . P . .
B1 B 0.500000 0.5531(2) 0.250000 0.0111(4) Uani 1 2 d S T P . .
C1 C 0.56225(7) 0.34258(18) 0.52911(8) 0.0225(3) Uani 1 1 d . . . . .
C2 C 0.64692(7) 0.14236(16) 0.56098(7) 0.0173(3) Uani 1 1 d . . . . .
H2 H 0.631697 0.058767 0.531492 0.021 Uiso 1 1 calc R U . . .
C3 C 0.66170(7) 0.08726(16) 0.62652(7) 0.0172(3) Uani 1 1 d . . . . .
H3A H 0.624250 0.044016 0.628386 0.021 Uiso 1 1 calc R U . . .
H3B H 0.675401 0.169317 0.656222 0.021 Uiso 1 1 calc R U . . .
C4 C 0.71294(8) -0.02748(16) 0.64380(7) 0.0190(3) Uani 1 1 d . . . . .
H4A H 0.723455 -0.061838 0.686613 0.023 Uiso 1 1 calc R U . . .
H4B H 0.697948 -0.112034 0.615599 0.023 Uiso 1 1 calc R U . . .
C5 C 0.77079(8) 0.03511(19) 0.63928(8) 0.0228(3) Uani 1 1 d . . . . .
H5A H 0.787914 0.114027 0.670131 0.027 Uiso 1 1 calc R U . . .
H5B H 0.802521 -0.042076 0.648970 0.027 Uiso 1 1 calc R U . . .
C6 C 0.75582(8) 0.0950(2) 0.57440(8) 0.0250(3) Uani 1 1 d . . . . .
H6A H 0.743369 0.013817 0.544235 0.030 Uiso 1 1 calc R U . . .
H6B H 0.793340 0.140405 0.573541 0.030 Uiso 1 1 calc R U . . .
C7 C 0.70367(7) 0.20832(18) 0.55513(8) 0.0221(3) Uani 1 1 d . . . . .
H7A H 0.717697 0.295319 0.582014 0.027 Uiso 1 1 calc R U . . .
H7B H 0.692738 0.238947 0.511768 0.027 Uiso 1 1 calc R U . . .
C8 C 0.55201(6) 0.65835(14) 0.30172(6) 0.0108(2) Uani 1 1 d . . . . .
C9 C 0.57557(6) 0.63319(15) 0.36593(6) 0.0126(2) Uani 1 1 d . . . . .
H9 H 0.560306 0.552906 0.380813 0.015 Uiso 1 1 calc R U . . .
C10 C 0.62069(6) 0.72247(15) 0.40851(6) 0.0129(2) Uani 1 1 d . . . . .
C11 C 0.64449(6) 0.84116(15) 0.38934(6) 0.0139(2) Uani 1 1 d . . . . .
H11 H 0.675523 0.901057 0.418393 0.017 Uiso 1 1 calc R U . . .
C12 C 0.62130(6) 0.86963(15) 0.32590(6) 0.0121(2) Uani 1 1 d . . . . .
C13 C 0.57608(6) 0.78088(14) 0.28345(6) 0.0115(2) Uani 1 1 d . . . . .
H13 H 0.560943 0.803930 0.240605 0.014 Uiso 1 1 calc R U . . .
C14 C 0.64084(7) 0.69284(17) 0.47635(6) 0.0171(3) Uani 1 1 d . . . . .
C15 C 0.64267(7) 1.00195(15) 0.30299(7) 0.0157(2) Uani 1 1 d . . . . .
C16 C 0.53210(6) 0.44962(15) 0.21449(6) 0.0108(2) Uani 1 1 d . . . . .
C17 C 0.58879(6) 0.48198(14) 0.21167(6) 0.0115(2) Uani 1 1 d . . . . .
H17 H 0.611970 0.563071 0.234308 0.014 Uiso 1 1 calc R U . . .
C18 C 0.61216(6) 0.39909(15) 0.17677(6) 0.0120(2) Uani 1 1 d . . . . .
C19 C 0.58002(6) 0.27886(15) 0.14293(6) 0.0131(2) Uani 1 1 d . . . . .
H19 H 0.595668 0.223040 0.118694 0.016 Uiso 1 1 calc R U . . .
C20 C 0.52421(6) 0.24336(14) 0.14584(6) 0.0123(2) Uani 1 1 d . . . . .
C21 C 0.50101(6) 0.32632(15) 0.18096(6) 0.0122(2) Uani 1 1 d . . . . .
H21 H 0.462952 0.298588 0.182259 0.015 Uiso 1 1 calc R U . . .
C22 C 0.67389(6) 0.43464(16) 0.17676(6) 0.0147(3) Uani 1 1 d . . . . .
C23 C 0.48955(7) 0.11031(16) 0.11267(7) 0.0159(3) Uani 1 1 d . . . . .
F1 F 0.60236(5) 0.75396(12) 0.49879(4) 0.0274(2) Uani 1 1 d . . . . .
F2 F 0.64208(5) 0.55000(12) 0.48916(4) 0.0280(2) Uani 1 1 d . . . . .
F3 F 0.69724(4) 0.74504(13) 0.51127(4) 0.0319(2) Uani 1 1 d . . . . .
F4 F 0.60196(5) 1.11155(11) 0.28966(6) 0.0329(2) Uani 1 1 d . . . . .
F5 F 0.69671(5) 1.05298(14) 0.34399(5) 0.0395(3) Uani 1 1 d . . . . .
F6 F 0.65018(6) 0.97719(11) 0.25075(5) 0.0310(2) Uani 1 1 d . . . . .
F7 F 0.69194(4) 0.57208(10) 0.19494(5) 0.02299(19) Uani 1 1 d . . . . .
F8 F 0.71921(4) 0.34835(10) 0.21542(4) 0.02197(19) Uani 1 1 d . . . . .
F9 F 0.67447(4) 0.41815(13) 0.12051(4) 0.0282(2) Uani 1 1 d . . . . .
F10 F 0.50132(5) -0.00621(9) 0.15018(5) 0.0268(2) Uani 1 1 d . . . . .
F11 F 0.50354(4) 0.07063(11) 0.06492(4) 0.0241(2) Uani 1 1 d . . . . .
F12 F 0.42775(4) 0.12923(10) 0.08865(4) 0.02125(18) Uani 1 1 d . . . . .
N1 N 0.59877(6) 0.25254(14) 0.54373(6) 0.0206(3) Uani 1 1 d . . . . .

loop_
_atom_site_aniso_label
_atom_site_aniso_U_11
_atom_site_aniso_U_22
_atom_site_aniso_U_33
_atom_site_aniso_U_23
_atom_site_aniso_U_13
_atom_site_aniso_U_12
Au1 0.01543(4) 0.01698(4) 0.02674(5) 0.00298(3) 0.00501(3) 0.00116(3)
B1 0.0095(9) 0.0116(8) 0.0107(9) 0.000 0.0027(7) 0.000
C1 0.0192(7) 0.0207(7) 0.0240(7) 0.0006(6) 0.0050(6) -0.0022(6)
C2 0.0175(6) 0.0151(6) 0.0164(6) 0.0005(5) 0.0039(5) 0.0020(5)
C3 0.0203(7) 0.0153(6) 0.0163(6) 0.0005(5) 0.0078(5) -0.0014(5)
C4 0.0248(7) 0.0160(7) 0.0152(6) 0.0028(5) 0.0070(6) 0.0019(5)
C5 0.0193(7) 0.0263(8) 0.0207(7) 0.0038(6) 0.0060(6) 0.0036(6)
C6 0.0230(8) 0.0302(8) 0.0256(8) 0.0062(7) 0.0138(6) 0.0041(6)
C7 0.0226(7) 0.0227(7) 0.0215(7) 0.0078(6) 0.0095(6) 0.0008(6)
C8 0.0102(5) 0.0111(6) 0.0107(5) -0.0009(4) 0.0038(4) 0.0015(4)
C9 0.0119(6) 0.0140(6) 0.0117(6) 0.0000(5) 0.0046(5) 0.0000(5)
C10 0.0116(6) 0.0167(6) 0.0094(5) -0.0011(5) 0.0033(5) 0.0003(5)
C11 0.0120(6) 0.0147(6) 0.0135(6) -0.0036(5) 0.0037(5) -0.0014(5)
C12 0.0107(6) 0.0114(6) 0.0146(6) -0.0004(5) 0.0057(5) 0.0000(5)
C13 0.0109(6) 0.0119(6) 0.0108(5) 0.0002(4) 0.0035(5) 0.0015(5)
C14 0.0162(6) 0.0213(7) 0.0123(6) -0.0026(5) 0.0042(5) -0.0039(5)
C15 0.0151(6) 0.0144(6) 0.0175(6) -0.0009(5) 0.0065(5) -0.0021(5)
C16 0.0114(6) 0.0110(5) 0.0089(5) 0.0011(4) 0.0028(4) 0.0011(5)
C17 0.0116(5) 0.0107(6) 0.0107(5) 0.0000(4) 0.0030(4) 0.0003(4)
C18 0.0111(6) 0.0129(6) 0.0118(6) 0.0011(5) 0.0044(5) 0.0007(5)
C19 0.0149(6) 0.0123(6) 0.0118(6) 0.0001(5) 0.0052(5) 0.0016(5)
C20 0.0136(6) 0.0105(6) 0.0101(5) -0.0002(4) 0.0020(5) -0.0010(5)
C21 0.0116(6) 0.0126(6) 0.0113(6) 0.0014(5) 0.0037(5) -0.0003(5)
C22 0.0143(6) 0.0151(7) 0.0158(6) -0.0020(5) 0.0073(5) -0.0012(5)
C23 0.0167(6) 0.0147(6) 0.0149(6) -0.0020(5) 0.0050(5) -0.0014(5)
F1 0.0315(5) 0.0386(6) 0.0170(4) -0.0020(4) 0.0147(4) 0.0030(4)
F2 0.0425(6) 0.0236(5) 0.0131(4) 0.0042(4) 0.0063(4) 0.0006(5)
F3 0.0218(5) 0.0555(7) 0.0115(4) -0.0016(4) -0.0003(4) -0.0170(5)
F4 0.0391(6) 0.0187(5) 0.0524(7) 0.0148(5) 0.0303(5) 0.0118(4)
F5 0.0320(6) 0.0384(6) 0.0317(6) 0.0080(5) -0.0035(5) -0.0250(5)
F6 0.0470(7) 0.0265(5) 0.0338(6) -0.0039(4) 0.0311(5) -0.0100(4)
F7 0.0218(5) 0.0147(4) 0.0378(5) -0.0045(4) 0.0176(4) -0.0058(4)
F8 0.0128(4) 0.0213(4) 0.0298(5) 0.0013(4) 0.0066(4) 0.0027(3)
F9 0.0245(5) 0.0471(7) 0.0187(4) -0.0072(4) 0.0146(4) -0.0098(4)
F10 0.0335(5) 0.0130(4) 0.0258(5) 0.0032(4) 0.0038(4) -0.0051(4)
F11 0.0265(5) 0.0248(5) 0.0229(5) -0.0134(4) 0.0122(4) -0.0060(4)
F12 0.0144(4) 0.0239(5) 0.0214(4) -0.0066(4) 0.0032(3) -0.0048(3)
N1 0.0188(6) 0.0178(6) 0.0211(6) 0.0008(5) 0.0041(5) -0.0007(5)

loop_
_atom_type_symbol
_atom_type_description
_atom_type_scat_dispersion_real
_atom_type_scat_dispersion_imag
_atom_type_scat_source
C C 0.0033 0.0016 'International Tables Vol C Tables 4.2.6.8 and 6.1.1.4'
H H 0.0000 0.0000 'International Tables Vol C Tables 4.2.6.8 and 6.1.1.4'
B B 0.0013 0.0007 'International Tables Vol C Tables 4.2.6.8 and 6.1.1.4'
N N 0.0061 0.0033 'International Tables Vol C Tables 4.2.6.8 and 6.1.1.4'
F F 0.0171 0.0103 'International Tables Vol C Tables 4.2.6.8 and 6.1.1.4'
Au Au -2.0133 8.8022 'International Tables Vol C Tables 4.2.6.8 and 6.1.1.4'

loop_
_geom_angle_atom_site_label_1
_geom_angle_atom_site_label_2
_geom_angle_atom_site_label_3
_geom_angle
_geom_angle_site_symmetry_1
_geom_angle_site_symmetry_3
_geom_angle_publ_flag
C1 Au1 C1 180.0 . 5_666 ?
C16 B1 C16 109.48(16) 2_655 . ?
C16 B1 C8 108.78(6) 2_655 . ?
C16 B1 C8 110.81(6) . . ?
C16 B1 C8 110.81(6) 2_655 2_655 ?
C16 B1 C8 108.77(6) . 2_655 ?
C8 B1 C8 108.19(15) . 2_655 ?
N1 C1 Au1 177.04(15) . . ?
N1 C2 C3 110.07(12) . . ?
N1 C2 C7 108.50(12) . . ?
C3 C2 C7 112.12(12) . . ?
N1 C2 H2 108.7 . . ?
C3 C2 H2 108.7 . . ?
C7 C2 H2 108.7 . . ?
C2 C3 C4 109.04(12) . . ?
C2 C3 H3A 109.9 . . ?
C4 C3 H3A 109.9 . . ?
C2 C3 H3B 109.9 . . ?
C4 C3 H3B 109.9 . . ?
H3A C3 H3B 108.3 . . ?
C5 C4 C3 111.01(12) . . ?
C5 C4 H4A 109.4 . . ?
C3 C4 H4A 109.4 . . ?
C5 C4 H4B 109.4 . . ?
C3 C4 H4B 109.4 . . ?
H4A C4 H4B 108.0 . . ?
C6 C5 C4 110.99(13) . . ?
C6 C5 H5A 109.4 . . ?
C4 C5 H5A 109.4 . . ?
C6 C5 H5B 109.4 . . ?
C4 C5 H5B 109.4 . . ?
H5A C5 H5B 108.0 . . ?
C5 C6 C7 111.73(13) . . ?
C5 C6 H6A 109.3 . . ?
C7 C6 H6A 109.3 . . ?
C5 C6 H6B 109.3 . . ?
C7 C6 H6B 109.3 . . ?
H6A C6 H6B 107.9 . . ?
C2 C7 C6 109.60(13) . . ?
C2 C7 H7A 109.8 . . ?
C6 C7 H7A 109.8 . . ?
C2 C7 H7B 109.8 . . ?
C6 C7 H7B 109.8 . . ?
H7A C7 H7B 108.2 . . ?
C9 C8 C13 115.53(12) . . ?
C9 C8 B1 123.44(11) . . ?
C13 C8 B1 121.03(11) . . ?
C10 C9 C8 122.08(13) . . ?
C10 C9 H9 119.0 . . ?
C8 C9 H9 119.0 . . ?
C11 C10 C9 121.35(12) . . ?
C11 C10 C14 119.89(12) . . ?
C9 C10 C14 118.68(12) . . ?
C10 C11 C12 117.70(12) . . ?
C10 C11 H11 121.2 . . ?
C12 C11 H11 121.2 . . ?
C13 C12 C11 120.92(12) . . ?
C13 C12 C15 119.20(12) . . ?
C11 C12 C15 119.80(12) . . ?
C12 C13 C8 122.41(12) . . ?
C12 C13 H13 118.8 . . ?
C8 C13 H13 118.8 . . ?
F3 C14 F2 106.61(12) . . ?
F3 C14 F1 105.85(12) . . ?
F2 C14 F1 105.85(12) . . ?
F3 C14 C10 113.29(12) . . ?
F2 C14 C10 112.72(12) . . ?
F1 C14 C10 111.95(12) . . ?
F5 C15 F6 106.23(12) . . ?
F5 C15 F4 106.98(13) . . ?
F6 C15 F4 105.39(12) . . ?
F5 C15 C12 112.80(12) . . ?
F6 C15 C12 112.81(12) . . ?
F4 C15 C12 112.10(12) . . ?
C17 C16 C21 115.79(12) . . ?
C17 C16 B1 123.57(12) . . ?
C21 C16 B1 120.49(11) . . ?
C18 C17 C16 122.17(12) . . ?
C18 C17 H17 118.9 . . ?
C16 C17 H17 118.9 . . ?
C17 C18 C19 121.11(12) . . ?
C17 C18 C22 120.36(12) . . ?
C19 C18 C22 118.49(12) . . ?
C20 C19 C18 117.71(12) . . ?
C20 C19 H19 121.1 . . ?
C18 C19 H19 121.1 . . ?
C19 C20 C21 121.06(12) . . ?
C19 C20 C23 119.53(12) . . ?
C21 C20 C23 119.37(12) . . ?
C20 C21 C16 122.15(12) . . ?
C20 C21 H21 118.9 . . ?
C16 C21 H21 118.9 . . ?
F9 C22 F7 106.93(12) . . ?
F9 C22 F8 106.09(11) . . ?
F7 C22 F8 105.89(11) . . ?
F9 C22 C18 112.36(11) . . ?
F7 C22 C18 112.77(11) . . ?
F8 C22 C18 112.31(12) . . ?
F10 C23 F12 106.09(12) . . ?
F10 C23 F11 106.33(12) . . ?
F12 C23 F11 106.17(11) . . ?
F10 C23 C20 112.42(11) . . ?
F12 C23 C20 112.53(12) . . ?
F11 C23 C20 112.78(12) . . ?
C1 N1 C2 177.14(16) . . ?

loop_
_geom_bond_atom_site_label_1
_geom_bond_atom_site_label_2
_geom_bond_distance
_geom_bond_site_symmetry_2
_geom_bond_publ_flag
Au1 C1 1.9777(16) . ?
Au1 C1 1.9777(16) 5_666 ?
B1 C16 1.6460(19) 2_655 ?
B1 C16 1.6460(19) . ?
B1 C8 1.6484(19) . ?
B1 C8 1.6484(18) 2_655 ?
C1 N1 1.144(2) . ?
C2 N1 1.4535(19) . ?
C2 C3 1.528(2) . ?
C2 C7 1.532(2) . ?
C2 H2 1.0000 . ?
C3 C4 1.532(2) . ?
C3 H3A 0.9900 . ?
C3 H3B 0.9900 . ?
C4 C5 1.531(2) . ?
C4 H4A 0.9900 . ?
C4 H4B 0.9900 . ?
C5 C6 1.529(2) . ?
C5 H5A 0.9900 . ?
C5 H5B 0.9900 . ?
C6 C7 1.535(2) . ?
C6 H6A 0.9900 . ?
C6 H6B 0.9900 . ?
C7 H7A 0.9900 . ?
C7 H7B 0.9900 . ?
C8 C9 1.4060(18) . ?
C8 C13 1.4071(19) . ?
C9 C10 1.3964(18) . ?
C9 H9 0.9500 . ?
C10 C11 1.3861(19) . ?
C10 C14 1.4994(19) . ?
C11 C12 1.3951(19) . ?
C11 H11 0.9500 . ?
C12 C13 1.3932(18) . ?
C12 C15 1.5004(19) . ?
C13 H13 0.9500 . ?
C14 F3 1.3404(16) . ?
C14 F2 1.3439(19) . ?
C14 F1 1.3509(17) . ?
C15 F5 1.3361(17) . ?
C15 F6 1.3373(17) . ?
C15 F4 1.3399(17) . ?
C16 C17 1.4044(19) . ?
C16 C21 1.4059(19) . ?
C17 C18 1.3932(18) . ?
C17 H17 0.9500 . ?
C18 C19 1.3934(19) . ?
C18 C22 1.4997(19) . ?
C19 C20 1.3915(19) . ?
C19 H19 0.9500 . ?
C20 C21 1.3949(19) . ?
C20 C23 1.5022(19) . ?
C21 H21 0.9500 . ?
C22 F9 1.3442(16) . ?
C22 F7 1.3457(17) . ?
C22 F8 1.3472(17) . ?
C23 F10 1.3443(17) . ?
C23 F12 1.3488(17) . ?
C23 F11 1.3504(17) . ?

loop_
_geom_torsion_atom_site_label_1
_geom_torsion_atom_site_label_2
_geom_torsion_atom_site_label_3
_geom_torsion_atom_site_label_4
_geom_torsion
_geom_torsion_site_symmetry_1
_geom_torsion_site_symmetry_2
_geom_torsion_site_symmetry_3
_geom_torsion_site_symmetry_4
_geom_torsion_publ_flag
N1 C2 C3 C4 -179.45(12) . . . . ?
C7 C2 C3 C4 -58.58(16) . . . . ?
C2 C3 C4 C5 57.70(16) . . . . ?
C3 C4 C5 C6 -56.80(18) . . . . ?
C4 C5 C6 C7 55.35(19) . . . . ?
N1 C2 C7 C6 178.84(13) . . . . ?
C3 C2 C7 C6 57.06(17) . . . . ?
C5 C6 C7 C2 -54.77(19) . . . . ?
C16 B1 C8 C9 15.72(17) 2_655 . . . ?
C16 B1 C8 C9 -104.68(13) . . . . ?
C8 B1 C8 C9 136.16(14) 2_655 . . . ?
C16 B1 C8 C13 -164.66(12) 2_655 . . . ?
C16 B1 C8 C13 74.94(16) . . . . ?
C8 B1 C8 C13 -44.22(10) 2_655 . . . ?
C13 C8 C9 C10 -1.17(19) . . . . ?
B1 C8 C9 C10 178.47(12) . . . . ?
C8 C9 C10 C11 0.1(2) . . . . ?
C8 C9 C10 C14 176.74(13) . . . . ?
C9 C10 C11 C12 0.7(2) . . . . ?
C14 C10 C11 C12 -175.88(13) . . . . ?
C10 C11 C12 C13 -0.4(2) . . . . ?
C10 C11 C12 C15 176.28(12) . . . . ?
C11 C12 C13 C8 -0.7(2) . . . . ?
C15 C12 C13 C8 -177.43(12) . . . . ?
C9 C8 C13 C12 1.46(19) . . . . ?
B1 C8 C13 C12 -178.19(12) . . . . ?
C11 C10 C14 F3 -26.33(19) . . . . ?
C9 C10 C14 F3 156.98(13) . . . . ?
C11 C10 C14 F2 -147.51(13) . . . . ?
C9 C10 C14 F2 35.81(18) . . . . ?
C11 C10 C14 F1 93.28(16) . . . . ?
C9 C10 C14 F1 -83.40(16) . . . . ?
C13 C12 C15 F5 -162.15(13) . . . . ?
C11 C12 C15 F5 21.09(19) . . . . ?
C13 C12 C15 F6 -41.77(18) . . . . ?
C11 C12 C15 F6 141.46(14) . . . . ?
C13 C12 C15 F4 77.02(16) . . . . ?
C11 C12 C15 F4 -99.75(15) . . . . ?
C16 B1 C16 C17 -141.30(14) 2_655 . . . ?
C8 B1 C16 C17 -21.32(17) . . . . ?
C8 B1 C16 C17 97.49(13) 2_655 . . . ?
C16 B1 C16 C21 43.24(10) 2_655 . . . ?
C8 B1 C16 C21 163.22(12) . . . . ?
C8 B1 C16 C21 -77.97(16) 2_655 . . . ?
C21 C16 C17 C18 1.35(19) . . . . ?
B1 C16 C17 C18 -174.31(11) . . . . ?
C16 C17 C18 C19 -0.2(2) . . . . ?
C16 C17 C18 C22 -177.97(12) . . . . ?
C17 C18 C19 C20 -0.82(19) . . . . ?
C22 C18 C19 C20 176.99(12) . . . . ?
C18 C19 C20 C21 0.64(19) . . . . ?
C18 C19 C20 C23 -176.97(12) . . . . ?
C19 C20 C21 C16 0.6(2) . . . . ?
C23 C20 C21 C16 178.18(12) . . . . ?
C17 C16 C21 C20 -1.53(19) . . . . ?
B1 C16 C21 C20 174.27(12) . . . . ?
C17 C18 C22 F9 -141.29(13) . . . . ?
C19 C18 C22 F9 40.89(18) . . . . ?
C17 C18 C22 F7 -20.35(18) . . . . ?
C19 C18 C22 F7 161.82(12) . . . . ?
C17 C18 C22 F8 99.20(15) . . . . ?
C19 C18 C22 F8 -78.63(16) . . . . ?
C19 C20 C23 F10 96.14(15) . . . . ?
C21 C20 C23 F10 -81.51(16) . . . . ?
C19 C20 C23 F12 -144.14(13) . . . . ?
C21 C20 C23 F12 38.21(17) . . . . ?
C19 C20 C23 F11 -24.06(18) . . . . ?
C21 C20 C23 F11 158.29(12) . . . . ?
